data_1568958
loop_
_publ_author_name
'Dutta, Camelia'
'Maniappan, Sonia'
'Kumar, Jatish'

_publ_section_title
;
 Delayed luminescence guided enhanced circularly polarized emission in
 atomically precise copper nanoclusters.
;
_journal_issue 21
_journal_name_full 'Chemical science'
_journal_page_first 5593
_journal_page_last 5601
_journal_paper_doi 10.1039/d3sc00686g
_journal_volume 14
_journal_year 2023
_chemical_formula_moiety 'C2.5 H4 Cu2.5 I2 N0.5 O1.5 S'
_chemical_formula_sum 'C2.5 H4 Cu2.5 I2 N0.5 O1.5 S'
_chemical_formula_weight 509.77
_space_group_crystal_system triclinic
_space_group_IT_number 2
_space_group_name_Hall '-P 1'
_space_group_name_H-M_alt 'P -1'
_atom_sites_solution_hydrogens mixed
_audit_creation_date 2023-01-10
_audit_creation_method
;
Olex2 1.5
(compiled 2022.04.07 svn.rca3783a0 for OlexSys, GUI svn.r6498)
;
_audit_update_record
;
2023-01-10 deposited with the CCDC.	2023-04-24 downloaded from the CCDC.
;
_cell_angle_alpha 92.42(3)
_cell_angle_beta 92.42(3)
_cell_angle_gamma 118.10
_cell_formula_units_Z 2
_cell_length_a 7.155(7)
_cell_length_b 7.155(7)
_cell_length_c 12.562(18)
_cell_measurement_reflns_used 1873
_cell_measurement_temperature 100.0
_cell_measurement_theta_max 25.555
_cell_measurement_theta_min 3.236
_cell_volume 565.4(11)
_computing_cell_refinement 'SAINT V8.40B (?, 2016)'
_computing_data_reduction 'SAINT V8.40B (?, 2016)'
_computing_molecular_graphics 'Olex2 1.5 (Dolomanov et al., 2009)'
_computing_publication_material 'Olex2 1.5 (Dolomanov et al., 2009)'
_computing_structure_refinement 'XL  (Sheldrick, 2008)'
_diffrn_ambient_temperature 100.00
_diffrn_measured_fraction_theta_full 0.924
_diffrn_measured_fraction_theta_max 0.924
_diffrn_measurement_device_type 'Bruker APEX-II CCD'
_diffrn_measurement_method '\f and \w scans'
_diffrn_radiation_type MoK\a
_diffrn_radiation_wavelength 0.71073
_diffrn_reflns_av_R_equivalents 0.2326
_diffrn_reflns_av_unetI/netI 0.3267
_diffrn_reflns_Laue_measured_fraction_full 0.924
_diffrn_reflns_Laue_measured_fraction_max 0.924
_diffrn_reflns_limit_h_max 7
_diffrn_reflns_limit_h_min -8
_diffrn_reflns_limit_k_max 8
_diffrn_reflns_limit_k_min -8
_diffrn_reflns_limit_l_max 14
_diffrn_reflns_limit_l_min -14
_diffrn_reflns_number 4597
_diffrn_reflns_point_group_measured_fraction_full 0.924
_diffrn_reflns_point_group_measured_fraction_max 0.924
_diffrn_reflns_theta_full 24.389
_diffrn_reflns_theta_max 24.389
_diffrn_reflns_theta_min 3.236
_exptl_absorpt_coefficient_mu 10.269
_exptl_absorpt_correction_T_max 0.7454
_exptl_absorpt_correction_T_min 0.2064
_exptl_absorpt_correction_type multi-scan
_exptl_absorpt_process_details
;
SADABS-2016/2 (Bruker,2016/2) was used for absorption correction.
wR2(int) was 0.1729 before and 0.1100 after correction.
The Ratio of minimum to maximum transmission is 0.2769.
The \l/2 correction factor is Not present.
;
_exptl_crystal_colour 'metallic yellowish'
_exptl_crystal_colour_lustre metallic
_exptl_crystal_colour_modifier yellowish
_exptl_crystal_density_diffrn 2.994
_exptl_crystal_description plate
_exptl_crystal_F_000 458
_exptl_crystal_size_max 0.09
_exptl_crystal_size_mid 0.07
_exptl_crystal_size_min 0.03
_refine_diff_density_max 2.464
_refine_diff_density_min -1.775
_refine_diff_density_rms 0.454
_refine_ls_extinction_method none
_refine_ls_goodness_of_fit_ref 1.140
_refine_ls_hydrogen_treatment mixed
_refine_ls_matrix_type full
_refine_ls_number_parameters 95
_refine_ls_number_reflns 1734
_refine_ls_number_restraints 98
_refine_ls_restrained_S_all 2.441
_refine_ls_R_factor_all 0.2766
_refine_ls_R_factor_gt 0.1417
_refine_ls_shift/su_max 0.019
_refine_ls_shift/su_mean 0.003
_refine_ls_structure_factor_coef Fsqd
_refine_ls_weighting_details 'w=1/[\s^2^(Fo^2^)+(0.2000P)^2^] where P=(Fo^2^+2Fc^2^)/3'
_refine_ls_weighting_scheme calc
_refine_ls_wR_factor_gt 0.3482
_refine_ls_wR_factor_ref 0.4197
_reflns_Friedel_coverage 0.000
_reflns_number_gt 663
_reflns_number_total 1734
_reflns_threshold_expression 'I > 2\s(I)'
_cod_data_source_file d3sc00686g2.cif
_cod_data_source_block mo_lcys_0ma_sq
_cod_depositor_comments 'Adding full bibliography for 1568957--1568958.cif.'
_cod_original_formula_sum 'C2.50 H4 Cu2.50 I2 N0.50 O1.50 S'
_cod_database_code 1568958
_shelx_shelxl_version_number 2019/1
_shelx_space_group_comment
;
The symmetry employed for this shelxl refinement is uniquely defined
by the following loop, which should always be used as a source of
symmetry information in preference to the above space-group names.
They are only intended as comments.
;
_olex2_refinement_description
;
1. Twinned data refinement
 Scales: 0.551(11)
 0.449(11)
2. Fixed Uiso
 At 1.2 times of:
  All N(H,H) groups
3. Restrained distances
 C34-C4
 1.5 with sigma of 0.02
 C61-C34
 1.5 with sigma of 0.02
 C61-O1
 1.4 with sigma of 0.0001
 C34-S3
 2.4 with sigma of 0.02
 C61-C4
 2.2 with sigma of 0.02
 C4-C61
 2.5 with sigma of 0.02
 C34-O1
 2.3 with sigma of 0.02
 C34-C61
 1.3 with sigma of 0.02
 S3-C34
 2.6 with sigma of 0.02
 N12-O53
 4 with sigma of 0.02
 S3-N12
 3 with sigma of 0.02
 O53-N12
 3 with sigma of 0.02
 C34-N12
 1.3 with sigma of 0.02
 Cu5_$1-C4
 2 with sigma of 0.02
 C4-Cu5_$1
 4 with sigma of 0.02
 N12-I1_$2
 3 with sigma of 0.02
 O53-O53_$3
 2 with sigma of 0.02
 N12-I6_$4
 2.6 with sigma of 0.02
 C61-O53
 1.5 with sigma of 0.02
 O1-O53
 2.2 with sigma of 0.02
 O1-C61
 1.35 with sigma of 0.02
 H4A-N12
 2.3 with sigma of 0.02
 N12-H4A
 2.2 with sigma of 0.02
 H4A-C4
 1.28 with sigma of 0.02
 C4-H4A
 1.11 with sigma of 0.02
 H4A-C34
 1.6 with sigma of 0.02
 C34-H4A
 2 with sigma of 0.02
 C34-H34
 1 with sigma of 0.02
 H34-C34
 1 with sigma of 0.02
 H34-C4
 2 with sigma of 0.02
 H4B-C4
 1.3 with sigma of 0.02
 H4A-H4B
 2 with sigma of 0.02
4. Rigid bond restraints
 Cu2, S3, C4, C34
 with sigma for 1-2 distances of 0.001 and sigma for 1-3 distances of 0.001
 O53
 with sigma for 1-2 distances of 0.001 and sigma for 1-3 distances of 0.001
 C34
 with sigma for 1-2 distances of 0.0001 and sigma for 1-3 distances of 0.0001
 I1, I6
 with sigma for 1-2 distances of 0.1 and sigma for 1-3 distances of 0.1
 I1, Cu5
 with sigma for 1-2 distances of 0.1 and sigma for 1-3 distances of 0.1
5. Uiso/Uaniso restraints and constraints
N12 \\sim C4 \\sim C34: within 2A with sigma of 0.0001 and sigma for terminal
atoms of 0.0002 within 2A
C34: within 2A with sigma of 0.001 and sigma for terminal atoms of 0.002 within
2A
Cu2 \\sim C4 \\sim C34: within 2A with sigma of 0.001 and sigma for terminal
atoms of 0.002 within 2A
O53: within 2A with sigma of 0.001 and sigma for terminal atoms of 0.002 within
2A
C34 \\sim H34: within 2A with sigma of 0.001 and sigma for terminal atoms of
0.002 within 2A
C4 \\sim H4B: within 2A with sigma of 0.001 and sigma for terminal atoms of
0.002 within 2A
I1 \\sim Cu5: within 2A with sigma of 0.1 and sigma for terminal atoms of 0.2
within 2A
I1 \\sim I6: within 2A with sigma of 0.1 and sigma for terminal atoms of 0.2
within 2A
Uanis(N12) \\sim Ueq, Uanis(C4) \\sim Ueq, Uanis(C34) \\sim Ueq, Uanis(Cu2)
\\sim Ueq, Uanis(O1) \\sim Ueq: with sigma of 0.001 and sigma for terminal
atoms of 0.002
Uanis(C61) \\sim Ueq: with sigma of 0.01 and sigma for terminal atoms of 0.02
Uanis(O53) = Uanis(C61) = Uanis(O1)
Uanis(N12) = Uanis(O53)
Uanis(Cu1) = Uanis(S3)
6. Others
 Fixed Sof: C34(0.5) N12(0.5) H12A(0.5) H12B(0.5) O1(0.5)
7.a X=CH2 refined with riding coordinates:
 N12(H12A,H12B)
;
_platon_squeeze_void_probe_radius 1.20
_olex2_submission_special_instructions 'No special instructions were received'

loop_
_space_group_symop_operation_xyz
'x, y, z'
'-x, -y, -z'

loop_
_atom_site_label
_atom_site_type_symbol
_atom_site_fract_x
_atom_site_fract_y
_atom_site_fract_z
_atom_site_U_iso_or_equiv
_atom_site_adp_type
_atom_site_occupancy
_atom_site_site_symmetry_order
_atom_site_calc_flag
_atom_site_refinement_flags_posn
_atom_site_refinement_flags_adp
_atom_site_refinement_flags_occupancy
_atom_site_disorder_assembly
_atom_site_disorder_group
S3 S 0.775(3) 0.760(3) 0.3917(14) 0.0546(18) Uani 1 1 d D U . A 1
Cu1 Cu 0.4824(18) 0.8023(18) 0.4397(10) 0.0546(18) Uani 1 1 d . . . A 1
Cu5 Cu 0.1849(19) 0.507(2) 0.555(2) 0.170(11) Uani 1 1 d . U . A 1
I1 I 0.5327(12) 0.8793(11) 0.6547(7) 0.089(3) Uani 1 1 d . U . A 1
I6 I 0.1340(9) 0.4655(8) 0.3581(8) 0.078(3) Uani 1 1 d . . . A 1
Cu2 Cu 1.000000 1.000000 0.500000 0.0746(18) Uani 1 2 d S U P . .
C4 C 0.740(10) 0.712(9) 0.2614(18) 0.0763(13) Uani 1 1 d D U . . .
C34 C 0.882(5) 0.627(7) 0.2276(17) 0.0763(13) Uani 0.5 1 d D U P A .
C61 C 0.8254(6) 0.5473(9) 0.1189(9) 0.0763(13) Uani 1 1 d D U . . .
O53 O 0.8448(19) 0.448(6) 0.009(2) 0.0763(13) Uani 1 1 d D . . . .
N12 N 1.087(4) 0.741(3) 0.2486(17) 0.0763(13) Uani 0.5 1 d D U P . .
H12A H 1.174143 0.761335 0.197667 0.092 Uiso 0.5 1 calc R U P A .
H12B H 1.138274 0.797228 0.313823 0.092 Uiso 0.5 1 calc R U P . .
O1 O 0.6486(6) 0.5693(9) 0.0843(10) 0.0763(13) Uani 0.5 1 d D U P A 1
H4A H 0.852(10) 0.860(13) 0.213(13) 0.01(11) Uiso 1 1 d D . . . .
H34 H 0.86(5) 0.51(5) 0.27(3) 0.0763(14) Uiso 1 1 d D U . . .
H4B H 0.55(2) 0.63(6) 0.21(3) 0.0763(14) Uiso 1 1 d D U . . .

loop_
_atom_site_aniso_label
_atom_site_aniso_U_11
_atom_site_aniso_U_22
_atom_site_aniso_U_33
_atom_site_aniso_U_23
_atom_site_aniso_U_13
_atom_site_aniso_U_12
S3 0.046(6) 0.053(5) 0.0743(17) 0.023(3) 0.009(2) 0.030(3)
Cu1 0.046(6) 0.053(5) 0.0743(17) 0.023(3) 0.009(2) 0.030(3)
Cu5 0.019(6) 0.042(7) 0.46(3) 0.050(12) 0.043(11) 0.019(5)
I1 0.085(5) 0.048(4) 0.146(7) -0.003(4) 0.037(5) 0.039(3)
I6 0.019(3) 0.008(2) 0.208(8) -0.021(3) 0.008(3) 0.0095(15)
Cu2 0.074(2) 0.075(2) 0.0752(18) 0.0051(11) 0.0057(11) 0.0357(12)
C4 0.0763(14) 0.0763(14) 0.0763(14) 0.0051(5) 0.0055(5) 0.0362(7)
C34 0.0763(14) 0.0763(14) 0.0763(14) 0.0051(5) 0.0055(5) 0.0362(7)
C61 0.0763(14) 0.0763(14) 0.0763(14) 0.0051(5) 0.0055(5) 0.0362(8)
O53 0.0763(14) 0.0763(14) 0.0763(14) 0.0051(5) 0.0055(5) 0.0362(8)
N12 0.0763(14) 0.0763(14) 0.0763(14) 0.0051(5) 0.0055(5) 0.0362(8)
O1 0.0763(14) 0.0763(14) 0.0763(14) 0.0051(5) 0.0055(5) 0.0362(8)

loop_
_atom_type_symbol
_atom_type_description
_atom_type_scat_dispersion_real
_atom_type_scat_dispersion_imag
_atom_type_scat_source
C C 0.0033 0.0016 'International Tables Vol C Tables 4.2.6.8 and 6.1.1.4'
H H 0.0000 0.0000 'International Tables Vol C Tables 4.2.6.8 and 6.1.1.4'
Cu Cu 0.3201 1.2651 'International Tables Vol C Tables 4.2.6.8 and 6.1.1.4'
I I -0.4742 1.8119 'International Tables Vol C Tables 4.2.6.8 and 6.1.1.4'
N N 0.0061 0.0033 'International Tables Vol C Tables 4.2.6.8 and 6.1.1.4'
O O 0.0106 0.0060 'International Tables Vol C Tables 4.2.6.8 and 6.1.1.4'
S S 0.1246 0.1234 'International Tables Vol C Tables 4.2.6.8 and 6.1.1.4'

loop_
_geom_angle_atom_site_label_1
_geom_angle_atom_site_label_2
_geom_angle_atom_site_label_3
_geom_angle
_geom_angle_site_symmetry_1
_geom_angle_site_symmetry_3
_geom_angle_publ_flag
Cu5 S3 Cu1 120.5(8) 2_666 . ?
Cu2 S3 Cu1 96.3(8) . . ?
Cu2 S3 Cu5 98.8(10) . 2_666 ?
C4 S3 Cu1 104.6(18) . . ?
C4 S3 Cu5 102.6(12) . 2_666 ?
C4 S3 Cu2 136(2) . . ?
S3 Cu1 Cu1 124.3(8) . 2_676 ?
S3 Cu1 Cu5 119.2(8) . . ?
S3 Cu1 I1 111.8(7) . 2_676 ?
S3 Cu1 I1 105.6(7) . . ?
S3 Cu1 I6 107.7(6) . . ?
Cu5 Cu1 Cu1 98.0(6) . 2_676 ?
I1 Cu1 Cu1 56.2(4) 2_676 2_676 ?
I1 Cu1 Cu1 54.6(4) . 2_676 ?
I1 Cu1 Cu5 63.1(5) . . ?
I1 Cu1 Cu5 128.4(6) 2_676 . ?
I1 Cu1 I1 110.7(5) 2_676 . ?
I6 Cu1 Cu1 127.8(6) . 2_676 ?
I6 Cu1 Cu5 54.9(6) . . ?
I6 Cu1 I1 103.2(5) . 2_676 ?
I6 Cu1 I1 117.8(4) . . ?
S3 Cu5 Cu1 120.2(8) 2_666 . ?
S3 Cu5 Cu5 127.9(9) 2_666 2_566 ?
S3 Cu5 I1 106.2(9) 2_666 . ?
S3 Cu5 I6 107.6(9) 2_666 . ?
S3 Cu5 I6 112.9(10) 2_666 2_566 ?
Cu1 Cu5 Cu5 97.3(11) . 2_566 ?
Cu1 Cu5 I1 58.3(3) . . ?
I1 Cu5 Cu5 124.8(7) . 2_566 ?
I6 Cu5 Cu1 126.2(7) 2_566 . ?
I6 Cu5 Cu1 61.0(6) . . ?
I6 Cu5 Cu5 58.6(10) . 2_566 ?
I6 Cu5 Cu5 52.7(5) 2_566 2_566 ?
I6 Cu5 I1 119.0(7) . . ?
I6 Cu5 I1 99.8(7) 2_566 . ?
I6 Cu5 I6 111.4(7) . 2_566 ?
Cu1 I1 Cu1 69.3(5) 2_676 . ?
Cu1 I1 Cu5 58.7(5) . . ?
Cu1 I1 Cu5 104.9(6) 2_676 . ?
Cu1 I6 Cu5 105.5(5) . 2_566 ?
Cu5 I6 Cu1 64.1(3) . . ?
Cu5 I6 Cu5 68.6(7) . 2_566 ?
S3 Cu2 S3 180.0(11) 2_776 . ?
S3 C4 H4A 114(10) . . ?
S3 C4 H4B 122(10) . . ?
C34 C4 S3 108(2) . . ?
C34 C4 H4A 83.7(14) . . ?
C34 C4 H4B 116(10) . . ?
H4A C4 H4B 106(2) . . ?
C4 C34 H34 106(2) . . ?
C61 C34 C4 108.7(15) . . ?
C61 C34 H34 110(10) . . ?
N12 C34 C4 119(4) . . ?
N12 C34 C61 113.2(19) . . ?
N12 C34 H34 98(10) . . ?
C34 C61 O53 156.5(13) . . ?
O1 C61 C34 108.3(11) . . ?
O1 C61 O53 95.2(11) . . ?
C34 N12 H12A 120.0 . . ?
C34 N12 H12B 120.0 . . ?
H12A N12 H12B 120.0 . . ?

loop_
_geom_bond_atom_site_label_1
_geom_bond_atom_site_label_2
_geom_bond_distance
_geom_bond_site_symmetry_2
_geom_bond_publ_flag
S3 Cu1 2.35(2) . ?
S3 Cu5 2.18(3) 2_666 ?
S3 Cu2 2.099(18) . ?
S3 C4 1.64(3) . ?
Cu1 Cu1 3.05(2) 2_676 ?
Cu1 Cu5 2.720(16) . ?
Cu1 I1 2.708(13) . ?
Cu1 I1 2.656(15) 2_676 ?
Cu1 I6 2.644(11) . ?
Cu5 Cu5 2.90(4) 2_566 ?
Cu5 I1 2.839(17) . ?
Cu5 I6 2.47(3) . ?
Cu5 I6 2.655(18) 2_566 ?
C4 C34 1.48(2) . ?
C4 H4A 1.196(16) . ?
C4 H4B 1.30(2) . ?
C34 C61 1.423(13) . ?
C34 N12 1.31(2) . ?
C34 H34 1.000(16) . ?
C61 O53 1.561(16) . ?
C61 O1 1.4000(12) . ?
N12 H12A 0.8800 . ?
N12 H12B 0.8800 . ?

loop_
_geom_torsion_atom_site_label_1
_geom_torsion_atom_site_label_2
_geom_torsion_atom_site_label_3
_geom_torsion_atom_site_label_4
_geom_torsion
_geom_torsion_site_symmetry_1
_geom_torsion_site_symmetry_2
_geom_torsion_site_symmetry_3
_geom_torsion_site_symmetry_4
_geom_torsion_publ_flag
S3 C4 C34 C61 169(3) . . . . ?
S3 C4 C34 N12 -59(5) . . . . ?
Cu1 S3 C4 C34 -165(4) . . . . ?
Cu5 S3 C4 C34 -38(4) 2_666 . . . ?
Cu2 S3 C4 C34 79(4) . . . . ?
C4 C34 C61 O53 175(5) . . . . ?
C4 C34 C61 O1 -3(4) . . . . ?
N12 C34 C61 O53 40(8) . . . . ?
N12 C34 C61 O1 -138(2) . . . . ?

loop_
_platon_squeeze_void_nr
_platon_squeeze_void_average_x
_platon_squeeze_void_average_y
_platon_squeeze_void_average_z
_platon_squeeze_void_volume
_platon_squeeze_void_count_electrons
_platon_squeeze_void_content
1 -0.042 -0.030 0.000 289 364 ' '

loop_
_twin_individual_id
_twin_individual_mass_fraction_refined
1 0.551(11)
2 0.449(11)
